data_7063783
loop_
_publ_author_name
'Shen, Shan-Shan'
'Xiao, Ya-Ting'
'Bai, Zhe-Hao'
'Gan, Zi-Yang'
'Ding, Ye-Hao'
'Yan, Jian-Feng'
'Li, Yuan-Ming'
'Geng, Yan-Hou'
'Yuan, Yao-Feng'

_publ_section_title
;
 Synthesis, structure and electronic transport properties of
 phenanthrenone derivatives
;
_journal_issue 22
_journal_name_full 'New Journal of Chemistry'
_journal_page_first 9177
_journal_page_last 9184
_journal_paper_doi 10.1039/D5NJ00857C
_journal_volume 49
_journal_year 2025
_chemical_formula_moiety 'C29 H21.696 O S2'
_chemical_formula_sum 'C29 H22 O S2'
_chemical_formula_weight 450.58
_space_group_crystal_system triclinic
_space_group_IT_number 2
_space_group_name_Hall '-P 1'
_space_group_name_H-M_alt 'P -1'
_atom_sites_solution_hydrogens geom
_atom_sites_solution_primary dual
_audit_creation_date 2024-06-18
_audit_creation_method
;
Olex2 1.5
(compiled 2022.04.07 svn.rca3783a0 for OlexSys, GUI svn.r6498)
;
_audit_update_record
;
2024-07-03 deposited with the CCDC.	2025-04-30 downloaded from the CCDC.
;
_cell_angle_alpha 66.426(5)
_cell_angle_beta 85.195(5)
_cell_angle_gamma 64.595(7)
_cell_formula_units_Z 2
_cell_length_a 10.2519(8)
_cell_length_b 10.7695(6)
_cell_length_c 12.0148(6)
_cell_measurement_reflns_used 4645
_cell_measurement_temperature 296.15(10)
_cell_measurement_theta_max 27.7670
_cell_measurement_theta_min 1.8380
_cell_volume 1092.05(15)
_computing_cell_refinement 'CrysAlisPro 1.171.43.124a (Rigaku OD, 2024)'
_computing_data_collection 'PROGRAM:BIS 8.5.0.27 Release/2023-03-20 && APEX5 2023.9-2                       '
_computing_data_reduction 'CrysAlisPro 1.171.43.124a (Rigaku OD, 2024)'
_computing_molecular_graphics 'Olex2 1.5 (Dolomanov et al., 2009)'
_computing_publication_material 'Olex2 1.5 (Dolomanov et al., 2009)'
_computing_structure_refinement 'SHELXL 2018/3 (Sheldrick, 2015)'
_computing_structure_solution 'SHELXT 2018/2 (Sheldrick, 2018)'
_diffrn_ambient_environment air
_diffrn_ambient_temperature 296.15(10)
_diffrn_detector 'CCD plate'
_diffrn_measured_fraction_theta_full 0.998
_diffrn_measured_fraction_theta_max 0.719
_diffrn_measurement_details
;
List of Runs (angles in degrees, time in seconds):

  # Type    Start    End  Width  t~exp~   \w     \q     \k     \f   Frames
#--------------------------------------------------------------------------
  1  \f    -25.75 154.25   1.00    1.00 -25.75   0.00  73.76    --   180
  2  \f    154.25 334.25   1.00    1.00 -25.75   0.00  73.76    --   180
  3  \f    154.25 334.25   1.00    1.00 -25.75   0.00  73.76    --   180
  4  \f    -25.75 154.25   1.00    1.00 -25.75   0.00  73.76    --   180
  5  \f   -350.61   9.39   0.50    1.00  13.88  -2.95 -28.85    --   720
  6  \w    -61.89   0.11   0.50    1.00    --  -15.76  94.56 145.16  124
  7  \w    -93.92  22.58   0.50    1.00    --   -2.95 -59.25 -51.92  233
  8  \w    -61.89   0.11   0.50    1.00    --  -15.76  94.56   1.16  124
;
_diffrn_measurement_device 'abstract diffractometer'
_diffrn_measurement_device_type 'Saxi-CrysAlisPro-abstract goniometer imported SAXI images'
_diffrn_measurement_method '\w and \f scans'
_diffrn_orient_matrix_type 'CrysAlisPro convention (1999,Acta A55,543-557)'
_diffrn_orient_matrix_UB_11 0.0689751000
_diffrn_orient_matrix_UB_12 0.0007749000
_diffrn_orient_matrix_UB_13 -0.0016133000
_diffrn_orient_matrix_UB_21 0.0060323000
_diffrn_orient_matrix_UB_22 -0.0235919000
_diffrn_orient_matrix_UB_23 0.0643230000
_diffrn_orient_matrix_UB_31 0.0337555000
_diffrn_orient_matrix_UB_32 -0.0761469000
_diffrn_orient_matrix_UB_33 0.0074795000
_diffrn_radiation_monochromator graphite
_diffrn_radiation_probe x-ray
_diffrn_radiation_type 'Mo K\a'
_diffrn_radiation_wavelength 0.71073
_diffrn_reflns_av_R_equivalents 0.1206
_diffrn_reflns_av_unetI/netI 0.1183
_diffrn_reflns_Laue_measured_fraction_full 0.998
_diffrn_reflns_Laue_measured_fraction_max 0.719
_diffrn_reflns_limit_h_max 16
_diffrn_reflns_limit_h_min -15
_diffrn_reflns_limit_k_max 15
_diffrn_reflns_limit_k_min -17
_diffrn_reflns_limit_l_max 16
_diffrn_reflns_limit_l_min -17
_diffrn_reflns_number 39858
_diffrn_reflns_point_group_measured_fraction_full 0.998
_diffrn_reflns_point_group_measured_fraction_max 0.719
_diffrn_reflns_theta_full 25.242
_diffrn_reflns_theta_max 35.614
_diffrn_reflns_theta_min 1.860
_diffrn_source 'fine-focus sealed X-ray tube'
_diffrn_source_type 'Enhance (Mo) X-ray Source'
_exptl_absorpt_coefficient_mu 0.264
_exptl_absorpt_correction_T_max 1.00000
_exptl_absorpt_correction_T_min 0.60572
_exptl_absorpt_correction_type multi-scan
_exptl_absorpt_process_details
;
CrysAlisPro 1.171.43.124a (Rigaku Oxford Diffraction, 2024)
Empirical absorption correction using spherical harmonics,
implemented in SCALE3 ABSPACK scaling algorithm.
;
_exptl_crystal_colour 'clear light white'
_exptl_crystal_colour_lustre clear
_exptl_crystal_colour_modifier light
_exptl_crystal_colour_primary white
_exptl_crystal_density_diffrn 1.370
_exptl_crystal_description irregular
_exptl_crystal_F_000 472
_exptl_crystal_size_max 0.3
_exptl_crystal_size_mid 0.2
_exptl_crystal_size_min 0.1
_refine_diff_density_max 0.415
_refine_diff_density_min -0.455
_refine_diff_density_rms 0.078
_refine_ls_extinction_method none
_refine_ls_goodness_of_fit_ref 1.037
_refine_ls_hydrogen_treatment constr
_refine_ls_matrix_type full
_refine_ls_number_parameters 297
_refine_ls_number_reflns 7241
_refine_ls_number_restraints 1
_refine_ls_restrained_S_all 1.039
_refine_ls_R_factor_all 0.1424
_refine_ls_R_factor_gt 0.0631
_refine_ls_shift/su_max 0.001
_refine_ls_shift/su_mean 0.000
_refine_ls_structure_factor_coef Fsqd
_refine_ls_weighting_details 'w=1/[\s^2^(Fo^2^)+(0.0546P)^2^+0.2657P] where P=(Fo^2^+2Fc^2^)/3'
_refine_ls_weighting_scheme calc
_refine_ls_wR_factor_gt 0.1272
_refine_ls_wR_factor_ref 0.1558
_reflns_Friedel_coverage 0.000
_reflns_number_gt 4114
_reflns_number_total 7241
_reflns_threshold_expression 'I > 2\s(I)'
_cod_data_source_file d5nj00857c2.cif
_cod_data_source_block mo_ftoh_autored
_cod_depositor_comments 'Adding full bibliography for 7063780--7063783.cif.'
_cod_original_cell_volume 1092.05(14)
_cod_database_code 7063783
_shelx_shelxl_version_number 2018/3
_chemical_oxdiff_formula 'C29 S2 O'
_shelx_space_group_comment
;
The symmetry employed for this shelxl refinement is uniquely defined
by the following loop, which should always be used as a source of
symmetry information in preference to the above space-group names.
They are only intended as comments.
;
_shelx_estimated_absorpt_t_max 0.974
_shelx_estimated_absorpt_t_min 0.925
_olex2_refinement_description
;
1. Fixed Uiso
 At 1.2 times of:
  All C(H) groups
 At 1.5 times of:
  All C(H,H,H) groups, All O(H) groups
2. Restrained distances
 O1-C15 \\sim O1A-C15
 with sigma of 0.02
 O1A-C15 \\sim O1-C15
 with sigma of 0.02
3. Uiso/Uaniso restraints and constraints
Uanis(O1A) = Uanis(O1)
4. Others
 Sof(O1A)=Sof(H1A)=1-FVAR(1)
 Sof(O1)=Sof(H15)=FVAR(1)
5.a Ternary CH refined with riding coordinates:
 C15(H15)
5.b Aromatic/amide H refined with riding coordinates:
 C2(H2), C3(H3), C4(H4), C11(H11), C12(H12), C13(H13), C17(H17), C18(H18),
 C20(H20), C21(H21), C24(H24), C25(H25), C27(H27), C28(H28)
5.c Tetrahedral OH refined with riding coordinates:
 O1A(H1A)
5.d Idealised Me refined as rotating group:
 C22(H22A,H22B,H22C), C29(H29A,H29B,H29C)
5.e Idealised tetrahedral OH refined as rotating group:
 O1(H1)
;
_olex2_submission_special_instructions 'No special instructions were received'
_oxdiff_exptl_absorpt_empirical_details
;
Empirical correction (ABSPACK) includes:
- Absorption correction using spherical harmonics
- Frame scaling
;
_oxdiff_exptl_absorpt_empirical_full_max 1.450
_oxdiff_exptl_absorpt_empirical_full_min 0.632

loop_
_space_group_symop_operation_xyz
'x, y, z'
'-x, -y, -z'

loop_
_atom_site_label
_atom_site_type_symbol
_atom_site_fract_x
_atom_site_fract_y
_atom_site_fract_z
_atom_site_U_iso_or_equiv
_atom_site_adp_type
_atom_site_occupancy
_atom_site_site_symmetry_order
_atom_site_calc_flag
_atom_site_refinement_flags_posn
_atom_site_refinement_flags_adp
_atom_site_refinement_flags_occupancy
_atom_site_disorder_assembly
_atom_site_disorder_group
S1 S 0.81776(7) 0.81269(7) 0.08581(6) 0.03549(17) Uani 1 1 d . . . . .
S2 S 0.32210(6) 0.53417(6) -0.04205(5) 0.02883(15) Uani 1 1 d . . . . .
O1 O -0.0019(3) 0.7959(3) 0.8219(2) 0.0322(5) Uani 0.676(3) 1 d D . P A 1
H1 H 0.062463 0.710329 0.855403 0.048 Uiso 0.70(5) 1 calc R U . A 1
C1 C -0.0095(3) 0.7861(2) 0.6199(2) 0.0276(5) Uani 1 1 d . . . . .
C2 C -0.1150(3) 0.7470(2) 0.6034(2) 0.0299(5) Uani 1 1 d . . . . .
H2 H -0.190981 0.753868 0.652161 0.036 Uiso 1 1 calc R U . . .
C3 C -0.1047(2) 0.6960(2) 0.5100(2) 0.0294(5) Uani 1 1 d . . . . .
H3 H -0.175896 0.669317 0.498195 0.035 Uiso 1 1 calc R U . . .
C4 C 0.0064(2) 0.6838(2) 0.4352(2) 0.0257(5) Uani 1 1 d . . . . .
H4 H 0.008227 0.650150 0.374587 0.031 Uiso 1 1 calc R U . . .
C5 C 0.1170(2) 0.7224(2) 0.45073(18) 0.0211(4) Uani 1 1 d . . . . .
C6 C 0.1030(2) 0.7707(2) 0.54430(18) 0.0223(4) Uani 1 1 d . . . . .
C7 C 0.2001(2) 0.8185(2) 0.57022(18) 0.0224(4) Uani 1 1 d . . . . .
C8 C 0.3190(2) 0.8191(2) 0.50579(18) 0.0203(4) Uani 1 1 d . . . . .
C9 C 0.3362(2) 0.7687(2) 0.40701(18) 0.0196(4) Uani 1 1 d . . . . .
C10 C 0.2402(2) 0.7225(2) 0.38132(18) 0.0205(4) Uani 1 1 d . . . . .
C11 C 0.4039(2) 0.8718(2) 0.54361(18) 0.0229(4) Uani 1 1 d . . . . .
H11 H 0.486321 0.873909 0.505783 0.027 Uiso 1 1 calc R U . . .
C12 C 0.3644(3) 0.9206(2) 0.63741(19) 0.0270(5) Uani 1 1 d . . . . .
H12 H 0.422333 0.954307 0.661387 0.032 Uiso 1 1 calc R U . . .
C13 C 0.2400(3) 0.9215(2) 0.6982(2) 0.0292(5) Uani 1 1 d . . . . .
H13 H 0.215009 0.957527 0.759213 0.035 Uiso 1 1 calc R U . . .
C14 C 0.1571(3) 0.8678(2) 0.66494(19) 0.0278(5) Uani 1 1 d . . . . .
C15 C 0.0155(3) 0.8527(3) 0.7031(2) 0.0467(7) Uani 1 1 d D . . . .
H15 H -0.060113 0.956497 0.671478 0.056 Uiso 0.676(3) 1 calc R U P A 1
C16 C 0.4581(2) 0.7745(2) 0.33089(18) 0.0203(4) Uani 1 1 d . . . . .
C17 C 0.4451(2) 0.9115(2) 0.23903(19) 0.0263(5) Uani 1 1 d . . . . .
H17 H 0.360777 0.998807 0.226420 0.032 Uiso 1 1 calc R U . . .
C18 C 0.5563(3) 0.9179(2) 0.1671(2) 0.0274(5) Uani 1 1 d . . . . .
H18 H 0.544905 1.009454 0.105640 0.033 Uiso 1 1 calc R U . . .
C19 C 0.6852(2) 0.7901(2) 0.18461(18) 0.0225(4) Uani 1 1 d . . . . .
C20 C 0.6990(2) 0.6538(2) 0.27618(19) 0.0263(5) Uani 1 1 d . . . . .
H20 H 0.784165 0.566967 0.289884 0.032 Uiso 1 1 calc R U . . .
C21 C 0.5859(2) 0.6471(2) 0.34715(19) 0.0241(4) Uani 1 1 d . . . . .
H21 H 0.596278 0.554886 0.406957 0.029 Uiso 1 1 calc R U . . .
C22 C 0.9429(3) 0.6230(3) 0.1130(2) 0.0383(6) Uani 1 1 d . . . . .
H22A H 1.012423 0.623365 0.054303 0.057 Uiso 1 1 calc R U . . .
H22B H 0.890861 0.570419 0.105532 0.057 Uiso 1 1 calc R U . . .
H22C H 0.992505 0.573589 0.193844 0.057 Uiso 1 1 calc R U . . .
C23 C 0.2592(2) 0.6744(2) 0.27802(18) 0.0202(4) Uani 1 1 d . . . . .
C24 C 0.2081(2) 0.7790(2) 0.15820(19) 0.0265(5) Uani 1 1 d . . . . .
H24 H 0.160471 0.880932 0.141839 0.032 Uiso 1 1 calc R U . . .
C25 C 0.2273(3) 0.7333(2) 0.06329(19) 0.0275(5) Uani 1 1 d . . . . .
H25 H 0.192074 0.804599 -0.016165 0.033 Uiso 1 1 calc R U . . .
C26 C 0.2990(2) 0.5813(2) 0.08563(19) 0.0223(4) Uani 1 1 d . . . . .
C27 C 0.3499(2) 0.4762(2) 0.20452(19) 0.0260(5) Uani 1 1 d . . . . .
H27 H 0.398335 0.374398 0.220844 0.031 Uiso 1 1 calc R U . . .
C28 C 0.3285(2) 0.5234(2) 0.29916(19) 0.0250(5) Uani 1 1 d . . . . .
H28 H 0.361451 0.451924 0.378842 0.030 Uiso 1 1 calc R U . . .
C29 C 0.4069(3) 0.3329(3) 0.0247(2) 0.0354(6) Uani 1 1 d . . . . .
H29A H 0.426671 0.296519 -0.038784 0.053 Uiso 1 1 calc R U . . .
H29B H 0.343175 0.296873 0.076612 0.053 Uiso 1 1 calc R U . . .
H29C H 0.496182 0.297472 0.072056 0.053 Uiso 1 1 calc R U . . .
O1A O -0.0716(6) 0.9179(5) 0.7598(4) 0.0322(5) Uani 0.324(3) 1 d D . P A 2
H1A H -0.151837 0.967441 0.720372 0.048 Uiso 0.324(3) 1 calc R U P A 2

loop_
_atom_site_aniso_label
_atom_site_aniso_U_11
_atom_site_aniso_U_22
_atom_site_aniso_U_33
_atom_site_aniso_U_23
_atom_site_aniso_U_13
_atom_site_aniso_U_12
S1 0.0316(3) 0.0430(3) 0.0400(4) -0.0189(3) 0.0196(3) -0.0239(3)
S2 0.0264(3) 0.0365(3) 0.0269(3) -0.0197(2) 0.0024(2) -0.0101(2)
O1 0.0285(13) 0.0418(13) 0.0219(12) -0.0121(9) 0.0087(10) -0.0131(10)
C1 0.0264(12) 0.0343(11) 0.0266(12) -0.0165(9) 0.0108(10) -0.0147(10)
C2 0.0251(12) 0.0358(12) 0.0317(13) -0.0152(10) 0.0131(10) -0.0162(10)
C3 0.0243(12) 0.0317(11) 0.0367(13) -0.0139(10) 0.0071(10) -0.0164(10)
C4 0.0256(12) 0.0276(10) 0.0292(12) -0.0153(9) 0.0058(9) -0.0132(9)
C5 0.0209(11) 0.0191(9) 0.0219(10) -0.0082(8) 0.0033(8) -0.0076(8)
C6 0.0211(11) 0.0254(10) 0.0213(10) -0.0104(8) 0.0061(9) -0.0106(9)
C7 0.0246(11) 0.0245(10) 0.0211(11) -0.0116(8) 0.0048(9) -0.0115(9)
C8 0.0186(11) 0.0202(9) 0.0215(10) -0.0090(8) 0.0036(8) -0.0078(8)
C9 0.0189(10) 0.0191(9) 0.0186(10) -0.0080(7) 0.0046(8) -0.0064(8)
C10 0.0194(11) 0.0210(9) 0.0212(10) -0.0100(8) 0.0042(8) -0.0078(8)
C11 0.0217(11) 0.0268(10) 0.0202(10) -0.0087(8) 0.0027(9) -0.0114(9)
C12 0.0313(13) 0.0286(11) 0.0234(11) -0.0097(9) 0.0001(9) -0.0152(10)
C13 0.0384(14) 0.0327(12) 0.0214(11) -0.0159(9) 0.0068(10) -0.0158(10)
C14 0.0288(13) 0.0354(12) 0.0225(11) -0.0147(9) 0.0083(9) -0.0151(10)
C15 0.0472(17) 0.083(2) 0.0456(16) -0.0481(15) 0.0297(14) -0.0430(16)
C16 0.0216(11) 0.0258(10) 0.0186(10) -0.0125(8) 0.0045(8) -0.0119(9)
C17 0.0271(12) 0.0238(10) 0.0273(11) -0.0123(9) 0.0080(9) -0.0097(9)
C18 0.0328(13) 0.0251(10) 0.0268(11) -0.0109(9) 0.0105(10) -0.0157(9)
C19 0.0213(11) 0.0330(11) 0.0226(11) -0.0159(9) 0.0077(9) -0.0165(9)
C20 0.0189(11) 0.0294(11) 0.0263(11) -0.0114(9) 0.0056(9) -0.0072(9)
C21 0.0213(11) 0.0253(10) 0.0208(11) -0.0065(8) 0.0034(9) -0.0086(8)
C22 0.0259(13) 0.0501(14) 0.0438(15) -0.0238(12) 0.0154(11) -0.0184(11)
C23 0.0177(10) 0.0261(10) 0.0215(10) -0.0124(8) 0.0073(8) -0.0119(8)
C24 0.0287(12) 0.0221(10) 0.0252(11) -0.0108(9) 0.0047(9) -0.0071(9)
C25 0.0314(13) 0.0288(11) 0.0201(11) -0.0097(8) 0.0025(9) -0.0113(9)
C26 0.0152(10) 0.0305(10) 0.0265(11) -0.0167(9) 0.0066(8) -0.0106(9)
C27 0.0258(12) 0.0246(10) 0.0277(12) -0.0138(9) 0.0040(9) -0.0082(9)
C28 0.0263(12) 0.0233(10) 0.0216(11) -0.0095(8) 0.0032(9) -0.0072(9)
C29 0.0390(15) 0.0368(13) 0.0419(14) -0.0269(11) 0.0039(12) -0.0163(11)
O1A 0.0285(13) 0.0418(13) 0.0219(12) -0.0121(9) 0.0087(10) -0.0131(10)

loop_
_atom_type_symbol
_atom_type_description
_atom_type_scat_dispersion_real
_atom_type_scat_dispersion_imag
_atom_type_scat_source
C C 0.0033 0.0016 'International Tables Vol C Tables 4.2.6.8 and 6.1.1.4'
H H 0.0000 0.0000 'International Tables Vol C Tables 4.2.6.8 and 6.1.1.4'
O O 0.0106 0.0060 'International Tables Vol C Tables 4.2.6.8 and 6.1.1.4'
S S 0.1246 0.1234 'International Tables Vol C Tables 4.2.6.8 and 6.1.1.4'

loop_
_geom_angle_atom_site_label_1
_geom_angle_atom_site_label_2
_geom_angle_atom_site_label_3
_geom_angle
_geom_angle_site_symmetry_1
_geom_angle_site_symmetry_3
_geom_angle_publ_flag
C19 S1 C22 103.06(10) . . ?
C26 S2 C29 103.46(10) . . ?
C15 O1 H1 109.5 . . ?
C2 C1 C6 117.9(2) . . ?
C2 C1 C15 134.6(2) . . ?
C6 C1 C15 107.41(19) . . ?
C1 C2 H2 121.0 . . ?
C1 C2 C3 118.0(2) . . ?
C3 C2 H2 121.0 . . ?
C2 C3 H3 118.5 . . ?
C4 C3 C2 123.1(2) . . ?
C4 C3 H3 118.5 . . ?
C3 C4 H4 119.9 . . ?
C3 C4 C5 120.13(19) . . ?
C5 C4 H4 119.9 . . ?
C4 C5 C10 129.43(18) . . ?
C6 C5 C4 114.76(18) . . ?
C6 C5 C10 115.79(18) . . ?
C1 C6 C7 111.17(18) . . ?
C5 C6 C1 126.1(2) . . ?
C5 C6 C7 122.63(18) . . ?
C8 C7 C6 122.77(18) . . ?
C8 C7 C14 126.3(2) . . ?
C14 C7 C6 110.86(19) . . ?
C7 C8 C9 115.71(18) . . ?
C7 C8 C11 115.02(17) . . ?
C11 C8 C9 129.25(18) . . ?
C8 C9 C16 117.82(17) . . ?
C10 C9 C8 121.40(18) . . ?
C10 C9 C16 120.74(17) . . ?
C5 C10 C23 118.20(18) . . ?
C9 C10 C5 121.69(17) . . ?
C9 C10 C23 120.10(17) . . ?
C8 C11 H11 120.1 . . ?
C12 C11 C8 119.9(2) . . ?
C12 C11 H11 120.1 . . ?
C11 C12 H12 118.5 . . ?
C11 C12 C13 123.0(2) . . ?
C13 C12 H12 118.5 . . ?
C12 C13 H13 120.8 . . ?
C14 C13 C12 118.34(19) . . ?
C14 C13 H13 120.8 . . ?
C7 C14 C15 107.31(19) . . ?
C13 C14 C7 117.4(2) . . ?
C13 C14 C15 135.23(19) . . ?
O1 C15 C1 119.1(2) . . ?
O1 C15 C14 119.6(2) . . ?
O1 C15 H15 104.4 . . ?
C1 C15 C14 103.23(17) . . ?
C1 C15 H15 104.4 . . ?
C14 C15 H15 104.4 . . ?
O1A C15 C1 128.7(3) . . ?
O1A C15 C14 125.2(3) . . ?
C17 C16 C9 120.08(18) . . ?
C21 C16 C9 122.05(17) . . ?
C21 C16 C17 117.87(19) . . ?
C16 C17 H17 119.7 . . ?
C18 C17 C16 120.58(19) . . ?
C18 C17 H17 119.7 . . ?
C17 C18 H18 119.3 . . ?
C17 C18 C19 121.42(19) . . ?
C19 C18 H18 119.3 . . ?
C18 C19 S1 117.02(15) . . ?
C18 C19 C20 118.22(19) . . ?
C20 C19 S1 124.74(16) . . ?
C19 C20 H20 119.8 . . ?
C21 C20 C19 120.32(19) . . ?
C21 C20 H20 119.8 . . ?
C16 C21 C20 121.58(19) . . ?
C16 C21 H21 119.2 . . ?
C20 C21 H21 119.2 . . ?
S1 C22 H22A 109.5 . . ?
S1 C22 H22B 109.5 . . ?
S1 C22 H22C 109.5 . . ?
H22A C22 H22B 109.5 . . ?
H22A C22 H22C 109.5 . . ?
H22B C22 H22C 109.5 . . ?
C24 C23 C10 121.32(17) . . ?
C28 C23 C10 120.65(18) . . ?
C28 C23 C24 118.03(18) . . ?
C23 C24 H24 119.6 . . ?
C25 C24 C23 120.80(19) . . ?
C25 C24 H24 119.6 . . ?
C24 C25 H25 119.7 . . ?
C24 C25 C26 120.6(2) . . ?
C26 C25 H25 119.7 . . ?
C25 C26 S2 117.24(16) . . ?
C27 C26 S2 123.65(15) . . ?
C27 C26 C25 119.10(19) . . ?
C26 C27 H27 120.1 . . ?
C26 C27 C28 119.79(19) . . ?
C28 C27 H27 120.1 . . ?
C23 C28 C27 121.7(2) . . ?
C23 C28 H28 119.2 . . ?
C27 C28 H28 119.2 . . ?
S2 C29 H29A 109.5 . . ?
S2 C29 H29B 109.5 . . ?
S2 C29 H29C 109.5 . . ?
H29A C29 H29B 109.5 . . ?
H29A C29 H29C 109.5 . . ?
H29B C29 H29C 109.5 . . ?
C15 O1A H1A 109.5 . . ?

loop_
_geom_bond_atom_site_label_1
_geom_bond_atom_site_label_2
_geom_bond_distance
_geom_bond_site_symmetry_2
_geom_bond_publ_flag
S1 C19 1.760(2) . ?
S1 C22 1.793(2) . ?
S2 C26 1.768(2) . ?
S2 C29 1.791(2) . ?
O1 H1 0.8200 . ?
O1 C15 1.341(3) . ?
C1 C2 1.371(3) . ?
C1 C6 1.402(3) . ?
C1 C15 1.534(3) . ?
C2 H2 0.9300 . ?
C2 C3 1.413(3) . ?
C3 H3 0.9300 . ?
C3 C4 1.384(3) . ?
C4 H4 0.9300 . ?
C4 C5 1.412(3) . ?
C5 C6 1.390(3) . ?
C5 C10 1.454(3) . ?
C6 C7 1.404(3) . ?
C7 C8 1.389(3) . ?
C7 C14 1.404(3) . ?
C8 C9 1.460(3) . ?
C8 C11 1.408(3) . ?
C9 C10 1.381(3) . ?
C9 C16 1.493(3) . ?
C10 C23 1.494(3) . ?
C11 H11 0.9300 . ?
C11 C12 1.387(3) . ?
C12 H12 0.9300 . ?
C12 C13 1.414(3) . ?
C13 H13 0.9300 . ?
C13 C14 1.370(3) . ?
C14 C15 1.541(3) . ?
C15 H15 0.9800 . ?
C15 O1A 1.224(5) . ?
C16 C17 1.402(3) . ?
C16 C21 1.388(3) . ?
C17 H17 0.9300 . ?
C17 C18 1.381(3) . ?
C18 H18 0.9300 . ?
C18 C19 1.392(3) . ?
C19 C20 1.393(3) . ?
C20 H20 0.9300 . ?
C20 C21 1.390(3) . ?
C21 H21 0.9300 . ?
C22 H22A 0.9600 . ?
C22 H22B 0.9600 . ?
C22 H22C 0.9600 . ?
C23 C24 1.392(3) . ?
C23 C28 1.387(3) . ?
C24 H24 0.9300 . ?
C24 C25 1.382(3) . ?
C25 H25 0.9300 . ?
C25 C26 1.394(3) . ?
C26 C27 1.385(3) . ?
C27 H27 0.9300 . ?
C27 C28 1.387(3) . ?
C28 H28 0.9300 . ?
C29 H29A 0.9600 . ?
C29 H29B 0.9600 . ?
C29 H29C 0.9600 . ?
O1A H1A 0.8200 . ?

loop_
_geom_torsion_atom_site_label_1
_geom_torsion_atom_site_label_2
_geom_torsion_atom_site_label_3
_geom_torsion_atom_site_label_4
_geom_torsion
_geom_torsion_site_symmetry_1
_geom_torsion_site_symmetry_2
_geom_torsion_site_symmetry_3
_geom_torsion_site_symmetry_4
_geom_torsion_publ_flag
S1 C19 C20 C21 -178.04(17) . . . . ?
S2 C26 C27 C28 179.19(17) . . . . ?
C1 C2 C3 C4 0.0(3) . . . . ?
C1 C6 C7 C8 -178.05(19) . . . . ?
C1 C6 C7 C14 0.2(3) . . . . ?
C2 C1 C6 C5 1.7(3) . . . . ?
C2 C1 C6 C7 178.5(2) . . . . ?
C2 C1 C15 O1 46.1(4) . . . . ?
C2 C1 C15 C14 -178.5(3) . . . . ?
C2 C1 C15 O1A -17.2(6) . . . . ?
C2 C3 C4 C5 0.4(3) . . . . ?
C3 C4 C5 C6 0.2(3) . . . . ?
C3 C4 C5 C10 -178.0(2) . . . . ?
C4 C5 C6 C1 -1.2(3) . . . . ?
C4 C5 C6 C7 -177.78(19) . . . . ?
C4 C5 C10 C9 177.8(2) . . . . ?
C4 C5 C10 C23 -0.6(3) . . . . ?
C5 C6 C7 C8 -1.0(3) . . . . ?
C5 C6 C7 C14 177.18(19) . . . . ?
C5 C10 C23 C24 96.1(2) . . . . ?
C5 C10 C23 C28 -83.9(3) . . . . ?
C6 C1 C2 C3 -1.0(3) . . . . ?
C6 C1 C15 O1 -136.6(3) . . . . ?
C6 C1 C15 C14 -1.3(3) . . . . ?
C6 C1 C15 O1A 160.0(4) . . . . ?
C6 C5 C10 C9 -0.4(3) . . . . ?
C6 C5 C10 C23 -178.87(18) . . . . ?
C6 C7 C8 C9 0.9(3) . . . . ?
C6 C7 C8 C11 179.50(19) . . . . ?
C6 C7 C14 C13 -178.4(2) . . . . ?
C6 C7 C14 C15 -1.0(3) . . . . ?
C7 C8 C9 C10 -0.6(3) . . . . ?
C7 C8 C9 C16 177.01(17) . . . . ?
C7 C8 C11 C12 -1.1(3) . . . . ?
C7 C14 C15 O1 136.4(2) . . . . ?
C7 C14 C15 C1 1.4(3) . . . . ?
C7 C14 C15 O1A -160.8(4) . . . . ?
C8 C7 C14 C13 -0.3(3) . . . . ?
C8 C7 C14 C15 177.1(2) . . . . ?
C8 C9 C10 C5 0.3(3) . . . . ?
C8 C9 C10 C23 178.81(17) . . . . ?
C8 C9 C16 C17 -78.5(3) . . . . ?
C8 C9 C16 C21 102.0(2) . . . . ?
C8 C11 C12 C13 -0.5(3) . . . . ?
C9 C8 C11 C12 177.21(19) . . . . ?
C9 C10 C23 C24 -82.5(3) . . . . ?
C9 C10 C23 C28 97.6(2) . . . . ?
C9 C16 C17 C18 -179.21(19) . . . . ?
C9 C16 C21 C20 -179.7(2) . . . . ?
C10 C5 C6 C1 177.2(2) . . . . ?
C10 C5 C6 C7 0.7(3) . . . . ?
C10 C9 C16 C17 99.1(2) . . . . ?
C10 C9 C16 C21 -80.4(3) . . . . ?
C10 C23 C24 C25 179.5(2) . . . . ?
C10 C23 C28 C27 -178.7(2) . . . . ?
C11 C8 C9 C10 -178.9(2) . . . . ?
C11 C8 C9 C16 -1.3(3) . . . . ?
C11 C12 C13 C14 1.8(3) . . . . ?
C12 C13 C14 C7 -1.4(3) . . . . ?
C12 C13 C14 C15 -177.9(2) . . . . ?
C13 C14 C15 O1 -46.8(4) . . . . ?
C13 C14 C15 C1 178.1(3) . . . . ?
C13 C14 C15 O1A 15.9(6) . . . . ?
C14 C7 C8 C9 -177.0(2) . . . . ?
C14 C7 C8 C11 1.6(3) . . . . ?
C15 C1 C2 C3 176.1(3) . . . . ?
C15 C1 C6 C5 -176.1(2) . . . . ?
C15 C1 C6 C7 0.7(3) . . . . ?
C16 C9 C10 C5 -177.19(17) . . . . ?
C16 C9 C10 C23 1.3(3) . . . . ?
C16 C17 C18 C19 -1.2(3) . . . . ?
C17 C16 C21 C20 0.8(3) . . . . ?
C17 C18 C19 S1 179.29(17) . . . . ?
C17 C18 C19 C20 0.9(3) . . . . ?
C18 C19 C20 C21 0.3(3) . . . . ?
C19 C20 C21 C16 -1.1(3) . . . . ?
C21 C16 C17 C18 0.4(3) . . . . ?
C22 S1 C19 C18 -166.99(18) . . . . ?
C22 S1 C19 C20 11.3(2) . . . . ?
C23 C24 C25 C26 -0.3(3) . . . . ?
C24 C23 C28 C27 1.4(3) . . . . ?
C24 C25 C26 S2 -178.50(18) . . . . ?
C24 C25 C26 C27 0.5(3) . . . . ?
C25 C26 C27 C28 0.3(3) . . . . ?
C26 C27 C28 C23 -1.2(3) . . . . ?
C28 C23 C24 C25 -0.6(3) . . . . ?
C29 S2 C26 C25 -176.69(18) . . . . ?
C29 S2 C26 C27 4.4(2) . . . . ?
